data_7039000
loop_
_publ_author_name
'Zhang, Yuan-Yuan'
'Zhang, Ru-Fen'
'Zhang, Shao-Liang'
'Cheng, Shuang'
'Li, Qian-Li'
'Ma, Chun-Lin'

_publ_section_title
;
 Syntheses, structures and anti-tumor activity of four new organotin(iv)
 carboxylates based on 2-thienylselenoacetic acid.
;
_journal_issue 20
_journal_name_full 'Dalton transactions (Cambridge, England : 2003)'
_journal_page_first 8412
_journal_page_last 8421
_journal_paper_doi 10.1039/c6dt00532b
_journal_volume 45
_journal_year 2016
_chemical_formula_moiety 'C9 H14 O2 S Se Sn'
_chemical_formula_sum 'C9 H14 O2 S Se Sn'
_chemical_formula_weight 383.91
_chemical_melting_point ?
_chemical_name_common complex1
_chemical_name_systematic
; 
 ? 
;
_space_group_IT_number 14
_symmetry_cell_setting monoclinic
_symmetry_space_group_name_Hall '-P 2ybc'
_symmetry_space_group_name_H-M 'P 1 21/c 1'
_atom_sites_solution_hydrogens geom
_atom_sites_solution_primary direct
_atom_sites_solution_secondary difmap
_audit_creation_method SHELXL-97
_audit_update_record
;
2016-04-11 deposited with the CCDC.
2016-04-12 downloaded from the CCDC.
;
_cell_angle_alpha 90.00
_cell_angle_beta 103.635(2)
_cell_angle_gamma 90.00
_cell_formula_units_Z 8
_cell_length_a 12.4433(9)
_cell_length_b 10.5637(7)
_cell_length_c 21.3469(17)
_cell_measurement_reflns_used 3442
_cell_measurement_temperature 298(2)
_cell_measurement_theta_max 25.6135
_cell_measurement_theta_min 2.557
_cell_volume 2726.9(3)
_computing_cell_refinement 'Bruker SMART'
_computing_data_collection 'Bruker SMART'
_computing_data_reduction 'Bruker SAINT'
_computing_molecular_graphics Diamond
_computing_publication_material 'Bruker SHELXTL'
_computing_structure_refinement 'SHELXL-97 (Sheldrick, 2008)'
_computing_structure_solution 'SHELXS-97 (Sheldrick, 2008)'
_diffrn_ambient_temperature 298(2)
_diffrn_measured_fraction_theta_full 0.996
_diffrn_measured_fraction_theta_max 0.996
_diffrn_measurement_device_type 'CCD area detector'
_diffrn_measurement_method 'phi and omega scans'
_diffrn_radiation_monochromator graphite
_diffrn_radiation_source 'fine-focus sealed tube'
_diffrn_radiation_type MoK\a
_diffrn_radiation_wavelength 0.71073
_diffrn_reflns_av_R_equivalents 0.0861
_diffrn_reflns_av_unetI/netI 0.1043
_diffrn_reflns_limit_h_max 14
_diffrn_reflns_limit_h_min -10
_diffrn_reflns_limit_k_max 12
_diffrn_reflns_limit_k_min -11
_diffrn_reflns_limit_l_max 25
_diffrn_reflns_limit_l_min -25
_diffrn_reflns_number 12958
_diffrn_reflns_theta_full 25.00
_diffrn_reflns_theta_max 25.00
_diffrn_reflns_theta_min 2.56
_exptl_absorpt_coefficient_mu 4.673
_exptl_absorpt_correction_T_max 0.5818
_exptl_absorpt_correction_T_min 0.2565
_exptl_absorpt_correction_type multi-scan
_exptl_absorpt_process_details sadabs
_exptl_crystal_colour colorless
_exptl_crystal_density_diffrn 1.870
_exptl_crystal_density_method 'not measured'
_exptl_crystal_description block
_exptl_crystal_F_000 1472
_exptl_crystal_size_max 0.40
_exptl_crystal_size_mid 0.31
_exptl_crystal_size_min 0.13
_refine_diff_density_max 1.370
_refine_diff_density_min -1.065
_refine_diff_density_rms 0.176
_refine_ls_extinction_method none
_refine_ls_goodness_of_fit_ref 1.016
_refine_ls_hydrogen_treatment constr
_refine_ls_matrix_type full
_refine_ls_number_parameters 297
_refine_ls_number_reflns 4798
_refine_ls_number_restraints 0
_refine_ls_restrained_S_all 1.016
_refine_ls_R_factor_all 0.1070
_refine_ls_R_factor_gt 0.0599
_refine_ls_shift/su_max 0.001
_refine_ls_shift/su_mean 0.000
_refine_ls_structure_factor_coef Fsqd
_refine_ls_weighting_details 'calc w=1/[\s^2^(Fo^2^)+(0.0608P)^2^+0.0000P] where P=(Fo^2^+2Fc^2^)/3'
_refine_ls_weighting_scheme calc
_refine_ls_wR_factor_gt 0.1346
_refine_ls_wR_factor_ref 0.1482
_reflns_number_gt 2901
_reflns_number_total 4798
_reflns_threshold_expression >2sigma(I)
_cod_data_source_file c6dt00532b2.cif
_cod_data_source_block 1
_cod_depositor_comments
;
The following automatic conversions were performed:

'_chemical_melting_point' value 'not measured' was changed to '?' -
the value is undefined or not given.

'_symmetry_cell_setting' value 'Monoclinic' changed to 'monoclinic'
according to
/usr/data/users/saulius/crontab/automatic-downloads/rss-feeds/RSC/lib/dictionaries/cif_core.dic
dictionary named 'cif_core.dic' version 2.4.2 from 2011-04-26.

Automatic conversion script
Id: cif_fix_values 4268 2015-11-12 08:31:59Z antanas 

 Adding full bibliography for 7038999--7039004.cif.
;
_cod_original_sg_symbol_H-M P2(1)/c
_cod_database_code 7039000

loop_
_symmetry_equiv_pos_as_xyz
'x, y, z'
'-x, y+1/2, -z+1/2'
'-x, -y, -z'
'x, -y-1/2, z-1/2'

loop_
_atom_site_label
_atom_site_type_symbol
_atom_site_fract_x
_atom_site_fract_y
_atom_site_fract_z
_atom_site_U_iso_or_equiv
_atom_site_adp_type
_atom_site_occupancy
_atom_site_symmetry_multiplicity
_atom_site_calc_flag
_atom_site_refinement_flags
_atom_site_disorder_assembly
_atom_site_disorder_group
Sn1 Sn 0.46158(5) -0.05977(6) 0.27160(3) 0.0418(2) Uani 1 1 d . . .
Sn2 Sn 1.03921(5) 0.77272(6) 0.23409(3) 0.0417(2) Uani 1 1 d . . .
Se1 Se 0.56145(11) 0.04602(12) 0.07680(6) 0.0804(4) Uani 1 1 d . A .
Se2 Se 0.90791(12) 0.56770(12) 0.43079(6) 0.0858(5) Uani 1 1 d . B .
S1 S 0.555(3) 0.313(4) 0.0170(16) 0.116(5) Uani 0.76(2) 1 d P A 1
S2 S 0.9444(14) 0.8346(15) 0.4947(7) 0.115(4) Uani 0.839(19) 1 d P B 1
C3' C 0.58(2) 0.29(3) 0.012(14) 0.10(6) Uani 0.24(2) 1 d P A 2
H3' H 0.5193 0.3275 0.0196 0.114 Uiso 0.24(2) 1 calc PR A 2
C12' C 0.92(2) 0.80(3) 0.515(11) 0.10(6) Uani 0.161(19) 1 d P B 2
H12' H 1.0005 0.8077 0.5267 0.115 Uiso 0.161(19) 1 calc PR B 2
O1 O 0.5277(5) 0.1328(6) 0.2333(3) 0.0553(17) Uani 1 1 d . . .
O2 O 0.6128(5) 0.2805(6) 0.1885(3) 0.0568(18) Uani 1 1 d . . .
O3 O 0.9658(6) 0.5820(6) 0.2668(3) 0.064(2) Uani 1 1 d . . .
O4 O 0.8854(5) 0.4275(6) 0.3073(3) 0.0588(18) Uani 1 1 d . . .
C1 C 0.6421(16) 0.3678(18) -0.0231(7) 0.117(5) Uani 1 1 d . . .
H1 H 0.6346 0.4459 -0.0438 0.141 Uiso 1 1 calc R A 1
C2 C 0.7272(16) 0.285(2) -0.0227(8) 0.109(5) Uani 1 1 d . A .
H2 H 0.7887 0.3020 -0.0391 0.130 Uiso 1 1 calc R C 1
C3 C 0.707(7) 0.173(9) 0.006(4) 0.09(3) Uani 0.76(2) 1 d P A 1
H3 H 0.7499 0.1013 0.0060 0.114 Uiso 0.76(2) 1 calc PR A 1
S1' S 0.734(8) 0.146(9) 0.014(4) 0.097(14) Uani 0.24(2) 1 d P A 2
C4 C 0.6178(11) 0.1750(14) 0.0352(6) 0.077(3) Uani 1 1 d . . .
C5 C 0.6452(8) 0.0700(10) 0.1653(5) 0.060(3) Uani 1 1 d . . .
H5A H 0.6505 -0.0100 0.1881 0.072 Uiso 1 1 calc R A .
H5B H 0.7196 0.0974 0.1653 0.072 Uiso 1 1 calc R . .
C6 C 0.5923(7) 0.1657(8) 0.1997(4) 0.044(2) Uani 1 1 d . A .
C7 C 0.6271(7) -0.1064(10) 0.3202(5) 0.064(3) Uani 1 1 d . . .
H7A H 0.6599 -0.1575 0.2925 0.096 Uiso 1 1 calc R . .
H7B H 0.6265 -0.1526 0.3588 0.096 Uiso 1 1 calc R . .
H7C H 0.6692 -0.0301 0.3310 0.096 Uiso 1 1 calc R . .
C8 C 0.3930(7) -0.1115(9) 0.1748(4) 0.058(3) Uani 1 1 d . . .
H8A H 0.3341 -0.1709 0.1731 0.087 Uiso 1 1 calc R . .
H8B H 0.4492 -0.1495 0.1569 0.087 Uiso 1 1 calc R . .
H8C H 0.3647 -0.0375 0.1503 0.087 Uiso 1 1 calc R . .
C9 C 0.3791(8) 0.0662(9) 0.3217(5) 0.062(3) Uani 1 1 d . . .
H9A H 0.3086 0.0886 0.2945 0.092 Uiso 1 1 calc R . .
H9B H 0.4229 0.1411 0.3331 0.092 Uiso 1 1 calc R . .
H9C H 0.3684 0.0258 0.3600 0.092 Uiso 1 1 calc R . .
C10 C 0.8573(14) 0.8982(15) 0.5331(7) 0.105(5) Uani 1 1 d . . .
H10 H 0.8704 0.9755 0.5545 0.126 Uiso 1 1 calc R B 1
C11 C 0.7647(13) 0.8287(16) 0.5310(7) 0.102(5) Uani 1 1 d . B .
H11 H 0.7038 0.8549 0.5458 0.122 Uiso 1 1 calc R D 1
C12 C 0.776(4) 0.712(6) 0.503(2) 0.089(13) Uani 0.839(19) 1 d P B 1
H12 H 0.7274 0.6450 0.5029 0.106 Uiso 0.839(19) 1 calc PR B 1
S2' S 0.738(6) 0.704(9) 0.484(4) 0.094(17) Uani 0.161(19) 1 d P B 2
C13 C 0.8663(12) 0.7063(12) 0.4762(6) 0.082(4) Uani 1 1 d . . .
C14 C 0.8615(8) 0.6326(9) 0.3434(4) 0.056(3) Uani 1 1 d . . .
H14A H 0.7815 0.6363 0.3301 0.067 Uiso 1 1 calc R B .
H14B H 0.8908 0.7170 0.3408 0.067 Uiso 1 1 calc R . .
C15 C 0.9057(8) 0.5438(9) 0.3014(5) 0.050(2) Uani 1 1 d . B .
C16 C 0.8755(8) 0.8308(10) 0.1907(5) 0.073(3) Uani 1 1 d . . .
H16A H 0.8297 0.7575 0.1785 0.110 Uiso 1 1 calc R . .
H16B H 0.8756 0.8805 0.1530 0.110 Uiso 1 1 calc R . .
H16C H 0.8471 0.8806 0.2207 0.110 Uiso 1 1 calc R . .
C17 C 1.1220(8) 0.6484(9) 0.1838(5) 0.060(3) Uani 1 1 d . . .
H17A H 1.1941 0.6295 0.2101 0.089 Uiso 1 1 calc R . .
H17B H 1.1293 0.6877 0.1445 0.089 Uiso 1 1 calc R . .
H17C H 1.0804 0.5715 0.1740 0.089 Uiso 1 1 calc R . .
C18 C 1.1092(8) 0.8227(10) 0.3306(5) 0.065(3) Uani 1 1 d . . .
H18A H 1.0622 0.8827 0.3449 0.097 Uiso 1 1 calc R . .
H18B H 1.1808 0.8596 0.3338 0.097 Uiso 1 1 calc R . .
H18C H 1.1166 0.7484 0.3572 0.097 Uiso 1 1 calc R . .

loop_
_atom_site_aniso_label
_atom_site_aniso_U_11
_atom_site_aniso_U_22
_atom_site_aniso_U_33
_atom_site_aniso_U_23
_atom_site_aniso_U_13
_atom_site_aniso_U_12
Sn1 0.0458(4) 0.0324(4) 0.0512(5) -0.0006(3) 0.0190(3) 0.0041(3)
Sn2 0.0487(4) 0.0312(4) 0.0499(5) -0.0002(3) 0.0213(3) 0.0040(3)
Se1 0.1105(10) 0.0754(9) 0.0593(9) -0.0210(6) 0.0279(7) -0.0385(7)
Se2 0.1294(11) 0.0694(9) 0.0610(9) 0.0028(6) 0.0275(8) 0.0357(7)
S1 0.131(11) 0.106(8) 0.103(10) 0.017(7) 0.011(6) 0.001(7)
S2 0.113(6) 0.103(8) 0.126(10) -0.043(7) 0.021(6) -0.013(4)
C3' 0.11(14) 0.10(14) 0.08(7) -0.01(7) 0.03(9) -0.02(10)
C12' 0.11(15) 0.09(13) 0.08(12) -0.02(8) 0.02(8) 0.01(9)
O1 0.071(4) 0.053(4) 0.052(5) 0.000(3) 0.035(4) -0.005(3)
O2 0.067(4) 0.050(5) 0.061(5) -0.007(3) 0.031(4) -0.003(3)
O3 0.090(5) 0.038(4) 0.077(6) -0.002(3) 0.046(4) 0.002(3)
O4 0.079(4) 0.035(4) 0.076(5) -0.002(3) 0.045(4) 0.005(3)
C1 0.135(14) 0.116(15) 0.088(13) 0.003(11) -0.001(11) -0.031(13)
C2 0.120(14) 0.123(15) 0.086(12) -0.008(10) 0.030(10) -0.043(12)
C3 0.11(5) 0.10(4) 0.08(3) -0.01(2) 0.03(3) -0.01(3)
S1' 0.11(3) 0.11(3) 0.08(2) -0.016(19) 0.04(2) -0.02(2)
C4 0.088(9) 0.085(10) 0.062(9) -0.011(7) 0.028(7) -0.019(7)
C5 0.066(6) 0.056(7) 0.063(8) -0.005(5) 0.025(6) 0.001(5)
C6 0.054(6) 0.033(6) 0.049(6) 0.000(4) 0.018(5) -0.008(4)
C7 0.045(5) 0.073(8) 0.071(8) 0.010(6) 0.006(5) 0.004(5)
C8 0.063(6) 0.054(7) 0.057(7) 0.006(5) 0.013(5) -0.009(5)
C9 0.075(7) 0.046(6) 0.072(8) -0.014(5) 0.034(6) 0.010(5)
C10 0.128(12) 0.091(12) 0.088(12) -0.037(9) 0.008(10) 0.017(10)
C11 0.116(12) 0.109(13) 0.086(12) -0.009(9) 0.035(9) 0.027(10)
C12 0.10(3) 0.09(2) 0.08(3) -0.01(2) 0.03(2) 0.01(2)
S2' 0.11(4) 0.09(2) 0.08(4) -0.01(2) 0.03(3) 0.01(3)
C13 0.103(10) 0.073(9) 0.067(10) -0.015(7) 0.017(8) 0.015(7)
C14 0.073(6) 0.035(6) 0.064(7) -0.004(5) 0.027(5) 0.012(5)
C15 0.066(6) 0.034(6) 0.057(7) -0.003(5) 0.025(5) 0.010(5)
C16 0.066(7) 0.055(8) 0.100(10) -0.003(6) 0.020(7) 0.001(5)
C17 0.067(6) 0.051(7) 0.066(8) -0.009(5) 0.026(5) 0.000(5)
C18 0.065(6) 0.060(7) 0.069(8) -0.003(6) 0.017(6) 0.003(5)

loop_
_atom_type_symbol
_atom_type_description
_atom_type_scat_dispersion_real
_atom_type_scat_dispersion_imag
_atom_type_scat_source
C C 0.0033 0.0016 'International Tables Vol C Tables 4.2.6.8 and 6.1.1.4'
H H 0.0000 0.0000 'International Tables Vol C Tables 4.2.6.8 and 6.1.1.4'
O O 0.0106 0.0060 'International Tables Vol C Tables 4.2.6.8 and 6.1.1.4'
S S 0.1246 0.1234 'International Tables Vol C Tables 4.2.6.8 and 6.1.1.4'
Se Se -0.0929 2.2259 'International Tables Vol C Tables 4.2.6.8 and 6.1.1.4'
Sn Sn -0.6537 1.4246 'International Tables Vol C Tables 4.2.6.8 and 6.1.1.4'

loop_
_geom_angle_atom_site_label_1
_geom_angle_atom_site_label_2
_geom_angle_atom_site_label_3
_geom_angle
_geom_angle_site_symmetry_1
_geom_angle_site_symmetry_3
C8 Sn1 C9 121.6(4) . .
C8 Sn1 C7 122.4(4) . .
C9 Sn1 C7 115.3(4) . .
C8 Sn1 O2 94.1(3) . 2_645
C9 Sn1 O2 89.3(3) . 2_645
C7 Sn1 O2 94.6(3) . 2_645
C8 Sn1 O1 88.7(3) . .
C9 Sn1 O1 83.4(3) . .
C7 Sn1 O1 89.5(3) . .
O2 Sn1 O1 172.7(2) 2_645 .
C18 Sn2 C17 120.9(4) . .
C18 Sn2 C16 119.2(4) . .
C17 Sn2 C16 119.4(4) . .
C18 Sn2 O4 95.2(3) . 2_755
C17 Sn2 O4 87.2(3) . 2_755
C16 Sn2 O4 93.8(3) . 2_755
C18 Sn2 O3 91.3(3) . .
C17 Sn2 O3 83.7(3) . .
C16 Sn2 O3 88.7(3) . .
O4 Sn2 O3 170.7(2) 2_755 .
C4 Se1 C5 101.1(5) . .
C13 Se2 C14 99.4(5) . .
C1 S1 C4 95.6(16) . .
C10 S2 C13 91.9(10) . .
C10 C12' C13 116(10) . .
C6 O1 Sn1 138.5(6) . .
C6 O2 Sn1 122.6(5) . 2_655
C15 O3 Sn2 141.1(6) . .
C15 O4 Sn2 125.0(5) . 2_745
C2 C1 C3' 98(10) . .
C2 C1 S1 112.3(18) . .
C1 C2 C3 109(4) . .
C1 C2 S1' 122(3) . .
C2 C3 C4 116(5) . .
C4 S1' C2 91(5) . .
C3' C4 C3 93(10) . .
C3 C4 S1 107(4) . .
S1' C4 S1 120(3) . .
C3' C4 Se1 137(10) . .
C3 C4 Se1 129(4) . .
S1' C4 Se1 117(3) . .
S1 C4 Se1 123.2(12) . .
C6 C5 Se1 111.6(7) . .
O1 C6 O2 123.9(8) . .
O1 C6 C5 120.9(8) . .
O2 C6 C5 115.0(8) . .
C11 C10 C12' 99(10) . .
C11 C10 S2 114.5(12) . .
C10 C11 C12 109(3) . .
C10 C11 S2' 120(3) . .
C13 C12 C11 113(4) . .
C13 S2' C11 89(4) . .
C12 C13 C12' 94(9) . .
C12' C13 S2' 109(10) . .
C12 C13 S2 111(2) . .
S2' C13 S2 121(3) . .
C12 C13 Se2 127(2) . .
C12' C13 Se2 135(10) . .
S2' C13 Se2 115(3) . .
S2 C13 Se2 122.5(9) . .
C15 C14 Se2 106.7(6) . .
O3 C15 O4 122.6(8) . .
O3 C15 C14 121.0(9) . .
O4 C15 C14 116.1(8) . .

loop_
_geom_bond_atom_site_label_1
_geom_bond_atom_site_label_2
_geom_bond_distance
_geom_bond_site_symmetry_2
Sn1 C8 2.114(9) .
Sn1 C9 2.118(8) .
Sn1 C7 2.133(8) .
Sn1 O2 2.191(6) 2_645
Sn1 O1 2.408(6) .
Sn2 C18 2.106(10) .
Sn2 C17 2.112(8) .
Sn2 C16 2.120(10) .
Sn2 O4 2.174(6) 2_755
Sn2 O3 2.384(6) .
Se1 C4 1.852(13) .
Se1 C5 1.947(10) .
Se2 C13 1.894(12) .
Se2 C14 1.943(10) .
S1 C1 1.64(4) .
S1 C4 1.66(4) .
S2 C10 1.65(2) .
S2 C13 1.66(2) .
C3' C1 1.4(3) .
C3' C4 1.4(3) .
C12' C10 1.4(3) .
C12' C13 1.4(3) .
O1 C6 1.248(9) .
O2 C6 1.273(10) .
O2 Sn1 2.191(6) 2_655
O3 C15 1.236(10) .
O4 C15 1.266(10) .
O4 Sn2 2.174(6) 2_745
C1 C2 1.37(2) .
C2 C3 1.38(9) .
C2 S1' 1.65(10) .
C3 C4 1.39(8) .
S1' C4 1.65(9) .
C5 C6 1.490(12) .
C10 C11 1.358(18) .
C11 C12 1.39(6) .
C11 S2' 1.64(9) .
C12 C13 1.38(6) .
S2' C13 1.64(9) .
C14 C15 1.489(11) .
